data_7150616
loop_
_publ_author_name
'Jarowski, Peter D.'
'Wu, Yi-Lin'
'Boudon, Corinne'
'Gisselbrecht, Jean-Paul'
'Gross, Maurice'
'Schweizer, W. Bernd'
'Diederich, Fran\,cois'

_publ_section_title
;
 New donor--acceptor chromophores by formal [2+2] cycloaddition of
 donor-substituted alkynes to dicyanovinyl derivatives
;
_journal_issue 7
_journal_name_full 'Organic &amp; Biomolecular Chemistry'
_journal_page_first 1312
_journal_page_last 1322
_journal_paper_doi 10.1039/b821230a
_journal_volume 7
_journal_year 2009
_chemical_compound_source 'LOC ETH Zurich'
_chemical_formula_moiety 'C20 H16 Br N3 '
_chemical_formula_sum 'C20 H16 Br N3'
_chemical_formula_weight 378.273
_chemical_name_common
;(E)-2-(3-(4-bromophenyl)-1-(4-
(dimethylamino)phenyl)allylidene)malononitrile
;
_chemical_name_systematic
;
(E)-2-(3-(4-bromophenyl)-1-(4-(dimethylamino)phenyl)allylidene)malononitrile
;
_space_group_IT_number 14
_symmetry_cell_setting monoclinic
_symmetry_space_group_name_Hall '-P 2ybc'
_symmetry_space_group_name_H-M 'P 1 21/c 1'
_atom_sites_solution_primary direct
_atom_sites_solution_secondary difmap
_audit_creation_method maXus
_cell_angle_alpha 90.00
_cell_angle_beta 93.4125(14)
_cell_angle_gamma 90.00
_cell_formula_units_Z 4
_cell_length_a 9.4778(3)
_cell_length_b 7.9420(3)
_cell_length_c 24.0757(9)
_cell_measurement_reflns_used 28352
_cell_measurement_temperature 223
_cell_measurement_theta_max 27.485
_cell_measurement_theta_min 2.425
_cell_volume 1809.03(11)
_computing_cell_refinement 'HKL Scalepack (Otwinowski & Minor 1997)'
_computing_data_collection KappaCCD
_computing_data_reduction 'Denzo and Scalepak (Otwinowski & Minor, 1997)'
_computing_structure_refinement 'SHELXL-97 (Sheldrick, 1997)'
_computing_structure_solution 'SIR97(Altomare et al., J. Appl. Cryst.,1999)'
_diffrn_measured_fraction_theta_full 0.893
_diffrn_measured_fraction_theta_max 0.893
_diffrn_measurement_device KappaCCD
_diffrn_measurement_method CCD
_diffrn_orient_matrix_type X=UH
_diffrn_orient_matrix_UB_11 0.04027
_diffrn_orient_matrix_UB_12 -0.09212
_diffrn_orient_matrix_UB_13 -0.03263
_diffrn_orient_matrix_UB_21 -0.04075
_diffrn_orient_matrix_UB_22 0.02356
_diffrn_orient_matrix_UB_23 -0.11679
_diffrn_orient_matrix_UB_31 0.03692
_diffrn_orient_matrix_UB_32 0.01667
_diffrn_orient_matrix_UB_33 -0.00952
_diffrn_radiation_source 'fine-focus sealed tube'
_diffrn_radiation_type ' MoK\a'
_diffrn_radiation_wavelength_id all
_diffrn_reflns_av_R_equivalents 0.045
_diffrn_reflns_limit_h_max 12
_diffrn_reflns_limit_h_min -12
_diffrn_reflns_limit_k_max 9
_diffrn_reflns_limit_k_min -10
_diffrn_reflns_limit_l_max 31
_diffrn_reflns_limit_l_min -31
_diffrn_reflns_number 6188
_diffrn_reflns_theta_full 27.45
_diffrn_reflns_theta_max 27.45
_diffrn_reflns_theta_min 3.42
_exptl_absorpt_coefficient_mu 2.277
_exptl_absorpt_correction_type none
_exptl_crystal_colour brown
_exptl_crystal_density_diffrn 1.389
_exptl_crystal_density_method 'not measured'
_exptl_crystal_description plate
_exptl_crystal_F_000 768
_exptl_crystal_size_max .2
_exptl_crystal_size_mid .12
_exptl_crystal_size_min .05
_refine_diff_density_max 0.409
_refine_diff_density_min -0.548
_refine_diff_density_rms 0.058
_refine_ls_extinction_method none
_refine_ls_goodness_of_fit_ref 1.086
_refine_ls_hydrogen_treatment constr
_refine_ls_matrix_type full
_refine_ls_number_parameters 217
_refine_ls_number_reflns 3690
_refine_ls_number_restraints 0
_refine_ls_restrained_S_all 1.086
_refine_ls_R_factor_all 0.0744
_refine_ls_R_factor_gt 0.0505
_refine_ls_shift/su_max 0.001
_refine_ls_shift/su_mean 0.000
_refine_ls_structure_factor_coef Fsqd
_refine_ls_weighting_details 'calc w=1/[\s^2^(Fo^2^)+ (0.1000P)^2^+0.0000P] where P=(Fo^2^+2Fc^2^)/3'
_refine_ls_weighting_scheme calc
_refine_ls_wR_factor_gt 0.1464
_refine_ls_wR_factor_ref 0.1684
_reflns_number_gt 2650
_reflns_number_total 3690
_reflns_threshold_expression >2sigma(I)
_cod_data_source_file b821230a.txt
_cod_data_source_block 3e
_cod_depositor_comments
;
The following automatic conversions were performed:
'_symmetry_cell_setting' value 'Monoclinic' changed to 'monoclinic'
according to '/home/saulius/struct/CIF-dictionaries/cif_core.dic'
dictionary named 'cif_core.dic' version 2.4.1 from 2010-06-29.

Automatic conversion script
Id: cif_fix_enum 1527 2010-12-29 10:47:43Z saulius 
;
_cod_original_sg_symbol_H-M 'P 21/c '
_cod_original_formula_sum 'C20 H16 Br N3 '
_cod_database_code 7150616

loop_
_symmetry_equiv_pos_as_xyz
+X,+Y,+Z
-X,-Y,-Z
'-X,+Y+ 1/2,-Z+ 1/2'
'+X,-Y+ 1/2,+Z+ 1/2'

loop_
_atom_site_label
_atom_site_type_symbol
_atom_site_fract_x
_atom_site_fract_y
_atom_site_fract_z
_atom_site_U_iso_or_equiv
_atom_site_adp_type
_atom_site_occupancy
_atom_site_symmetry_multiplicity
_atom_site_calc_flag
_atom_site_refinement_flags
_atom_site_disorder_assembly
_atom_site_disorder_group
Br24 Br -0.70983(4) 0.45791(7) 0.433492(17) 0.0785(2) Uani 1 1 d . . .
N19 N 0.1762(4) -0.0253(5) 0.47192(14) 0.0798(10) Uani 1 1 d . . .
N20 N 0.3993(4) -0.1252(6) 0.32404(15) 0.0903(12) Uani 1 1 d . . .
C1 C 0.0734(3) 0.0863(4) 0.33405(13) 0.0460(7) Uani 1 1 d . . .
C2 C 0.0920(3) 0.1237(4) 0.27507(12) 0.0418(6) Uani 1 1 d . . .
C3 C -0.0108(3) 0.0870(4) 0.23296(12) 0.0441(6) Uani 1 1 d . . .
C4 C 0.0105(3) 0.1175(4) 0.17763(12) 0.0468(7) Uani 1 1 d . . .
C5 C 0.1374(3) 0.1904(4) 0.16125(12) 0.0435(6) Uani 1 1 d . . .
C6 C 0.2394(3) 0.2331(4) 0.20384(12) 0.0458(7) Uani 1 1 d . . .
C7 C 0.2173(3) 0.1988(4) 0.25872(12) 0.0450(7) Uani 1 1 d . . .
C8 C -0.0556(3) 0.1303(4) 0.36022(13) 0.0476(7) Uani 1 1 d . . .
C9 C -0.1586(3) 0.2272(4) 0.33633(12) 0.0459(7) Uani 1 1 d . . .
C10 C -0.2909(3) 0.2766(4) 0.36073(12) 0.0437(6) Uani 1 1 d . . .
C11 C -0.3911(3) 0.3655(4) 0.32780(12) 0.0467(7) Uani 1 1 d . . .
C12 C -0.5156(3) 0.4192(4) 0.34907(13) 0.0506(7) Uani 1 1 d . . .
C13 C -0.5413(3) 0.3808(4) 0.40328(13) 0.0509(7) Uani 1 1 d . . .
C14 C -0.4445(3) 0.2912(5) 0.43718(13) 0.0575(8) Uani 1 1 d . . .
C15 C -0.3195(3) 0.2392(4) 0.41588(13) 0.0520(7) Uani 1 1 d . . .
C16 C 0.1824(4) 0.0118(4) 0.36562(13) 0.0512(8) Uani 1 1 d . . .
C17 C 0.3034(4) -0.0600(5) 0.34209(15) 0.0626(9) Uani 1 1 d . . .
C18 C 0.1784(4) -0.0083(5) 0.42491(16) 0.0604(9) Uani 1 1 d . . .
N21 N 0.1594(3) 0.2196(4) 0.10629(10) 0.0544(7) Uani 1 1 d . . .
C22 C 0.0683(4) 0.1428(5) 0.06310(13) 0.0634(9) Uani 1 1 d . . .
C23 C 0.2964(3) 0.2765(5) 0.08961(15) 0.0613(9) Uani 1 1 d . . .
H3 H -0.0997 0.0397 0.2420 0.053 Uiso 1 1 d R . .
H4 H -0.0612 0.0877 0.1495 0.056 Uiso 1 1 d R . .
H6 H 0.3260 0.2868 0.1950 0.055 Uiso 1 1 d R . .
H7 H 0.2912 0.2275 0.2861 0.054 Uiso 1 1 d R . .
H8 H -0.0716 0.0875 0.3966 0.057 Uiso 1 1 d R . .
H9 H -0.1481 0.2730 0.2999 0.055 Uiso 1 1 d R . .
H11 H -0.3753 0.3927 0.2898 0.056 Uiso 1 1 d R . .
H12 H -0.5824 0.4830 0.3261 0.061 Uiso 1 1 d R . .
H14 H -0.4649 0.2664 0.4749 0.069 Uiso 1 1 d R . .
H15 H -0.2523 0.1779 0.4394 0.062 Uiso 1 1 d R . .
H22A H 0.0982 0.1756 0.0273 0.076 Uiso 1 1 d R . .
H22B H -0.0275 0.1782 0.0667 0.076 Uiso 1 1 d R . .
H22C H 0.0742 0.0226 0.0667 0.076 Uiso 1 1 d R . .
H23A H 0.2944 0.2902 0.0499 0.074 Uiso 1 1 d R . .
H23B H 0.3675 0.1955 0.1010 0.074 Uiso 1 1 d R . .
H23C H 0.3180 0.3825 0.1073 0.074 Uiso 1 1 d R . .

loop_
_atom_site_aniso_label
_atom_site_aniso_U_11
_atom_site_aniso_U_22
_atom_site_aniso_U_33
_atom_site_aniso_U_23
_atom_site_aniso_U_13
_atom_site_aniso_U_12
Br24 0.0555(3) 0.1075(4) 0.0741(3) 0.0004(2) 0.01676(19) 0.01855(19)
N19 0.094(3) 0.096(3) 0.0481(18) 0.0084(17) -0.0075(16) 0.0067(19)
N20 0.080(2) 0.117(3) 0.073(2) 0.012(2) 0.0058(17) 0.046(2)
C1 0.0489(16) 0.0421(15) 0.0471(15) -0.0046(13) 0.0036(12) -0.0021(12)
C2 0.0403(14) 0.0421(15) 0.0428(14) -0.0046(12) 0.0019(11) -0.0002(11)
C3 0.0379(14) 0.0466(16) 0.0479(15) -0.0027(14) 0.0047(11) -0.0028(12)
C4 0.0428(15) 0.0502(17) 0.0467(15) -0.0026(14) -0.0024(12) -0.0037(13)
C5 0.0436(15) 0.0396(15) 0.0478(15) -0.0013(13) 0.0062(11) 0.0053(11)
C6 0.0358(14) 0.0467(16) 0.0553(17) -0.0014(14) 0.0062(12) -0.0010(12)
C7 0.0371(14) 0.0470(16) 0.0504(16) -0.0066(13) -0.0016(11) 0.0010(12)
C8 0.0512(16) 0.0453(17) 0.0467(15) 0.0006(14) 0.0059(12) -0.0026(13)
C9 0.0487(15) 0.0470(16) 0.0425(14) -0.0007(13) 0.0072(11) -0.0047(13)
C10 0.0446(14) 0.0432(15) 0.0437(14) -0.0002(13) 0.0057(11) -0.0065(12)
C11 0.0507(16) 0.0485(17) 0.0411(14) 0.0009(13) 0.0029(12) -0.0055(13)
C12 0.0500(17) 0.0497(18) 0.0513(17) 0.0033(14) -0.0049(13) -0.0004(13)
C13 0.0419(15) 0.0560(18) 0.0550(17) -0.0052(15) 0.0036(12) -0.0016(13)
C14 0.0578(19) 0.070(2) 0.0449(16) 0.0020(16) 0.0087(13) -0.0015(16)
C15 0.0517(16) 0.0593(19) 0.0453(15) 0.0074(15) 0.0054(12) 0.0065(14)
C16 0.0541(18) 0.0547(18) 0.0443(16) -0.0008(14) -0.0003(13) 0.0085(14)
C17 0.063(2) 0.074(2) 0.0496(18) 0.0082(17) -0.0040(15) 0.0184(18)
C18 0.065(2) 0.063(2) 0.052(2) -0.0007(17) -0.0023(16) 0.0060(16)
N21 0.0499(14) 0.0683(18) 0.0455(13) 0.0042(13) 0.0067(10) -0.0026(12)
C22 0.064(2) 0.083(3) 0.0432(16) -0.0004(18) 0.0048(14) -0.0048(19)
C23 0.0530(18) 0.073(2) 0.0588(19) 0.0156(18) 0.0115(14) -0.0015(16)

loop_
_atom_type_symbol
_atom_type_description
_atom_type_scat_dispersion_real
_atom_type_scat_dispersion_imag
_atom_type_scat_source
C C 0.0033 0.0016 'International Tables Vol C Tables 4.2.6.8 and 6.1.1.4'
H H 0.0000 0.0000 'International Tables Vol C Tables 4.2.6.8 and 6.1.1.4'
N N 0.0061 0.0033 'International Tables Vol C Tables 4.2.6.8 and 6.1.1.4'
Br Br -0.2901 2.4595 'International Tables Vol C Tables 4.2.6.8 and 6.1.1.4'

loop_
_diffrn_radiation_wavelength
0.71073

loop_
_geom_angle_atom_site_label_1
_geom_angle_atom_site_label_2
_geom_angle_atom_site_label_3
_geom_angle
_geom_angle_site_symmetry_1
_geom_angle_site_symmetry_3
_geom_angle_publ_flag
C16 C1 C8 119.2(3) . . ?
C16 C1 C2 119.3(3) . . ?
C8 C1 C2 121.5(3) . . ?
C3 C2 C7 116.7(3) . . ?
C3 C2 C1 122.7(3) . . ?
C7 C2 C1 120.5(2) . . ?
C4 C3 C2 121.9(3) . . ?
C3 C4 C5 121.2(3) . . ?
N21 C5 C6 121.7(3) . . ?
N21 C5 C4 121.3(3) . . ?
C6 C5 C4 117.0(3) . . ?
C7 C6 C5 120.9(3) . . ?
C6 C7 C2 122.1(3) . . ?
C9 C8 C1 124.1(3) . . ?
C8 C9 C10 126.6(3) . . ?
C11 C10 C15 118.8(3) . . ?
C11 C10 C9 118.5(3) . . ?
C15 C10 C9 122.7(3) . . ?
C12 C11 C10 121.0(3) . . ?
C13 C12 C11 119.1(3) . . ?
C12 C13 C14 121.5(3) . . ?
C12 C13 Br24 119.6(2) . . ?
C14 C13 Br24 118.9(2) . . ?
C15 C14 C13 119.1(3) . . ?
C14 C15 C10 120.4(3) . . ?
C1 C16 C17 123.1(3) . . ?
C1 C16 C18 122.1(3) . . ?
C17 C16 C18 114.7(3) . . ?
N20 C17 C16 176.8(5) . . ?
N19 C18 C16 179.4(4) . . ?
C5 N21 C22 120.2(3) . . ?
C5 N21 C23 120.6(3) . . ?
C22 N21 C23 115.9(3) . . ?
C4 C3 H3 117.9 . . ?
C2 C3 H3 120.1 . . ?
C3 C4 H4 120.0 . . ?
C5 C4 H4 118.9 . . ?
C7 C6 H6 118.8 . . ?
C5 C6 H6 120.3 . . ?
C6 C7 H7 117.7 . . ?
C2 C7 H7 120.2 . . ?
C9 C8 H8 116.3 . . ?
C1 C8 H8 119.5 . . ?
C8 C9 H9 119.7 . . ?
C10 C9 H9 113.7 . . ?
C12 C11 H11 117.9 . . ?
C10 C11 H11 121.1 . . ?
C13 C12 H12 121.0 . . ?
C11 C12 H12 119.9 . . ?
C15 C14 H14 121.0 . . ?
C13 C14 H14 119.8 . . ?
C14 C15 H15 119.1 . . ?
C10 C15 H15 120.5 . . ?
N21 C22 H22A 109.7 . . ?
N21 C22 H22B 109.8 . . ?
H22A C22 H22B 109.5 . . ?
N21 C22 H22C 108.9 . . ?
H22A C22 H22C 109.5 . . ?
H22B C22 H22C 109.5 . . ?
N21 C23 H23A 110.1 . . ?
N21 C23 H23B 109.6 . . ?
H23A C23 H23B 109.5 . . ?
N21 C23 H23C 108.7 . . ?
H23A C23 H23C 109.5 . . ?
H23B C23 H23C 109.5 . . ?

loop_
_geom_bond_atom_site_label_1
_geom_bond_atom_site_label_2
_geom_bond_distance
_geom_bond_site_symmetry_2
_geom_bond_publ_flag
Br24 C13 1.895(3) . ?
N19 C18 1.141(5) . ?
N20 C17 1.153(5) . ?
C1 C16 1.379(5) . ?
C1 C8 1.451(4) . ?
C1 C2 1.471(4) . ?
C2 C3 1.394(4) . ?
C2 C7 1.406(4) . ?
C3 C4 1.381(4) . ?
C4 C5 1.412(4) . ?
C5 N21 1.372(4) . ?
C5 C6 1.408(4) . ?
C6 C7 1.377(4) . ?
C8 C9 1.345(4) . ?
C9 C10 1.469(4) . ?
C10 C11 1.393(4) . ?
C10 C15 1.403(4) . ?
C11 C12 1.381(4) . ?
C12 C13 1.376(5) . ?
C13 C14 1.388(5) . ?
C14 C15 1.381(4) . ?
C16 C17 1.428(5) . ?
C16 C18 1.439(5) . ?
N21 C22 1.446(4) . ?
N21 C23 1.454(4) . ?
C3 H3 0.9600 . ?
C4 H4 0.9600 . ?
C6 H6 0.9600 . ?
C7 H7 0.9599 . ?
C8 H8 0.9601 . ?
C9 H9 0.9601 . ?
C11 H11 0.9599 . ?
C12 H12 0.9599 . ?
C14 H14 0.9598 . ?
C15 H15 0.9601 . ?
C22 H22A 0.9600 . ?
C22 H22B 0.9600 . ?
C22 H22C 0.9600 . ?
C23 H23A 0.9601 . ?
C23 H23B 0.9600 . ?
C23 H23C 0.9601 . ?

loop_
_geom_torsion_atom_site_label_1
_geom_torsion_atom_site_label_2
_geom_torsion_atom_site_label_3
_geom_torsion_atom_site_label_4
_geom_torsion
_geom_torsion_site_symmetry_1
_geom_torsion_site_symmetry_2
_geom_torsion_site_symmetry_3
_geom_torsion_site_symmetry_4
_geom_torsion_publ_flag
C16 C1 C2 C3 134.6(3) . . . . ?
C8 C1 C2 C3 -47.2(4) . . . . ?
C16 C1 C2 C7 -45.2(4) . . . . ?
C8 C1 C2 C7 133.1(3) . . . . ?
C7 C2 C3 C4 2.1(4) . . . . ?
C1 C2 C3 C4 -177.7(3) . . . . ?
C2 C3 C4 C5 -1.1(5) . . . . ?
C3 C4 C5 N21 179.4(3) . . . . ?
C3 C4 C5 C6 -1.1(4) . . . . ?
N21 C5 C6 C7 -178.2(3) . . . . ?
C4 C5 C6 C7 2.4(4) . . . . ?
C5 C6 C7 C2 -1.4(5) . . . . ?
C3 C2 C7 C6 -0.8(4) . . . . ?
C1 C2 C7 C6 178.9(3) . . . . ?
C16 C1 C8 C9 168.6(3) . . . . ?
C2 C1 C8 C9 -9.6(5) . . . . ?
C1 C8 C9 C10 -179.7(3) . . . . ?
C8 C9 C10 C11 -174.4(3) . . . . ?
C8 C9 C10 C15 6.3(5) . . . . ?
C15 C10 C11 C12 1.2(5) . . . . ?
C9 C10 C11 C12 -178.1(3) . . . . ?
C10 C11 C12 C13 -1.3(5) . . . . ?
C11 C12 C13 C14 0.7(5) . . . . ?
C11 C12 C13 Br24 178.6(2) . . . . ?
C12 C13 C14 C15 -0.1(5) . . . . ?
Br24 C13 C14 C15 -178.0(3) . . . . ?
C13 C14 C15 C10 0.0(5) . . . . ?
C11 C10 C15 C14 -0.6(5) . . . . ?
C9 C10 C15 C14 178.7(3) . . . . ?
C8 C1 C16 C17 169.7(3) . . . . ?
C2 C1 C16 C17 -12.0(5) . . . . ?
C8 C1 C16 C18 -6.5(5) . . . . ?
C2 C1 C16 C18 171.8(3) . . . . ?
C1 C16 C17 N20 -117(7) . . . . ?
C18 C16 C17 N20 59(8) . . . . ?
C1 C16 C18 N19 16E1(5) . . . . ?
C17 C16 C18 N19 -1E1(5) . . . . ?
C6 C5 N21 C22 166.6(3) . . . . ?
C4 C5 N21 C22 -14.0(5) . . . . ?
C6 C5 N21 C23 7.7(5) . . . . ?
C4 C5 N21 C23 -172.9(3) . . . . ?

loop_
_cod_related_entry_id
_cod_related_entry_database
_cod_related_entry_code
1 ChemSpider 25942923
